data_4332454
loop_
_publ_author_name
'Liu, Lihua'
'Zakharov, Lev N.'
'Golen, James A.'
'Rheingold, Arnold L.'
'Watson, William H.'
'Hanna, Tracy A.'

_publ_section_title
;
 Molybdocalixarene Structure Control via Rim Deprotonation. Synthesis,
 Characterization, and Crystal Structures of Calix[4]arene Mo(VI) Monooxo
 Complexes and Calix[4]arene Alkali Metal/Mo(VI) Dioxo Complexes
;
_journal_issue 10
_journal_name_full 'Inorganic Chemistry'
_journal_page_first 4247
_journal_page_last 4260
_journal_paper_doi 10.1021/ic060404d
_journal_volume 45
_journal_year 2006
_chemical_formula_sum 'C36 H34 K2 Mo N2 O7'
_chemical_formula_weight 780.79
_chemical_name_systematic
; 
 ? 
;
_space_group_IT_number 61
_symmetry_cell_setting orthorhombic
_symmetry_space_group_name_Hall '-P 2ac 2ab'
_symmetry_space_group_name_H-M 'P b c a'
_atom_sites_solution_hydrogens geom
_atom_sites_solution_primary direct
_atom_sites_solution_secondary difmap
_audit_creation_method SHELXL-97
_cell_angle_alpha 90.00
_cell_angle_beta 90.00
_cell_angle_gamma 90.00
_cell_formula_units_Z 8
_cell_length_a 12.5343(8)
_cell_length_b 20.9472(14)
_cell_length_c 25.0840(17)
_cell_measurement_reflns_used 6543
_cell_measurement_temperature 147(2)
_cell_measurement_theta_max 28.26
_cell_measurement_theta_min 2.30
_cell_volume 6586.0(8)
_computing_cell_refinement 'Bruker SMART'
_computing_data_collection 'Bruker SMART'
_computing_data_reduction 'Bruker SAINT'
_computing_molecular_graphics 'Bruker SHELXTL'
_computing_publication_material 'Bruker SHELXTL'
_computing_structure_refinement 'SHELXL-97 (Sheldrick, 1997)'
_computing_structure_solution 'SHELXS-97 (Sheldrick, 1990)'
_diffrn_ambient_temperature 147(2)
_diffrn_measured_fraction_theta_full 0.958
_diffrn_measured_fraction_theta_max 0.958
_diffrn_measurement_device_type 'CCD area detector'
_diffrn_measurement_method 'phi and omega scans'
_diffrn_radiation_monochromator graphite
_diffrn_radiation_source 'fine-focus sealed tube'
_diffrn_radiation_type MoK\a
_diffrn_radiation_wavelength 0.71073
_diffrn_reflns_av_R_equivalents 0.0495
_diffrn_reflns_av_sigmaI/netI 0.0432
_diffrn_reflns_limit_h_max 16
_diffrn_reflns_limit_h_min -16
_diffrn_reflns_limit_k_max 15
_diffrn_reflns_limit_k_min -27
_diffrn_reflns_limit_l_max 33
_diffrn_reflns_limit_l_min -33
_diffrn_reflns_number 39317
_diffrn_reflns_theta_full 28.27
_diffrn_reflns_theta_max 28.27
_diffrn_reflns_theta_min 1.94
_exptl_absorpt_coefficient_mu 0.705
_exptl_absorpt_correction_T_max 0.8719
_exptl_absorpt_correction_T_min 0.8164
_exptl_absorpt_correction_type multi-scan
_exptl_absorpt_process_details SADABS
_exptl_crystal_colour yellow
_exptl_crystal_density_diffrn 1.575
_exptl_crystal_density_meas 0
_exptl_crystal_density_method 'not measured'
_exptl_crystal_description block
_exptl_crystal_F_000 3200
_exptl_crystal_size_max 0.30
_exptl_crystal_size_mid 0.20
_exptl_crystal_size_min 0.20
_refine_diff_density_max 1.387
_refine_diff_density_min -0.734
_refine_diff_density_rms 0.104
_refine_ls_extinction_method none
_refine_ls_goodness_of_fit_ref 1.138
_refine_ls_hydrogen_treatment mixed
_refine_ls_matrix_type full
_refine_ls_number_parameters 433
_refine_ls_number_reflns 7832
_refine_ls_number_restraints 0
_refine_ls_restrained_S_all 1.138
_refine_ls_R_factor_all 0.0733
_refine_ls_R_factor_gt 0.0520
_refine_ls_shift/su_max 0.001
_refine_ls_shift/su_mean 0.000
_refine_ls_structure_factor_coef Fsqd
_refine_ls_weighting_details 'calc w=1/[\s^2^(Fo^2^)+(0.1000P)^2^+0.0000P] where P=(Fo^2^+2Fc^2^)/3'
_refine_ls_weighting_scheme calc
_refine_ls_wR_factor_gt 0.1532
_refine_ls_wR_factor_ref 0.1658
_reflns_number_gt 5984
_reflns_number_total 7832
_reflns_threshold_expression >2sigma(I)
_cod_data_source_file ic060404dsup1.cif
_cod_data_source_block tcu23
_cod_depositor_comments
;
The following automatic conversions were performed:

'_symmetry_cell_setting' value 'Orthorhombic' changed to
'orthorhombic' according to
/home/saulius/struct/CIF-dictionaries/cif_core.dic dictionary named
'cif_core.dic' version 2.4.2 from 2011-04-26.

Automatic conversion script
Id: cif_fix_values 1891 2012-01-12 08:04:46Z andrius 
;
_cod_original_sg_symbol_H-M Pbca
_cod_database_code 4332454

loop_
_symmetry_equiv_pos_as_xyz
'x, y, z'
'-x+1/2, -y, z+1/2'
'-x, y+1/2, -z+1/2'
'x+1/2, -y+1/2, -z'
'-x, -y, -z'
'x-1/2, y, -z-1/2'
'x, -y-1/2, z-1/2'
'-x-1/2, y-1/2, z'

loop_
_atom_site_label
_atom_site_type_symbol
_atom_site_fract_x
_atom_site_fract_y
_atom_site_fract_z
_atom_site_U_iso_or_equiv
_atom_site_adp_type
_atom_site_occupancy
_atom_site_symmetry_multiplicity
_atom_site_calc_flag
_atom_site_refinement_flags
Mo1 Mo 0.98516(2) 0.126368(15) 0.465865(12) 0.02097(12) Uani 1 1 d .
K1 K 0.72060(6) 0.23270(4) 0.45510(3) 0.0269(2) Uani 1 1 d .
K2 K 0.94830(8) 0.01094(4) 0.60765(4) 0.0351(2) Uani 1 1 d .
N1 N 0.9212(4) -0.0097(3) 0.72109(19) 0.0670(14) Uani 1 1 d .
N2 N 1.3388(4) 0.0819(2) 0.32299(17) 0.0546(11) Uani 1 1 d .
O1 O 1.0902(2) 0.11646(13) 0.42262(11) 0.0297(6) Uani 1 1 d .
O2 O 1.0141(2) 0.07458(14) 0.51723(12) 0.0294(6) Uani 1 1 d .
O3 O 0.89082(19) 0.06493(12) 0.42446(10) 0.0224(5) Uani 1 1 d .
O4 O 0.91059(19) 0.19289(12) 0.41692(9) 0.0213(5) Uani 1 1 d .
O5 O 0.84047(19) 0.14871(12) 0.50287(9) 0.0211(5) Uani 1 1 d .
O6 O 1.03704(19) 0.20544(13) 0.50422(10) 0.0239(6) Uani 1 1 d .
O7 O 1.1049(4) 0.0812(2) 0.65546(16) 0.0753(13) Uani 1 1 d .
C1 C 0.7894(3) 0.08137(17) 0.41121(14) 0.0210(7) Uani 1 1 d .
C2 C 0.7061(3) 0.06810(18) 0.44697(15) 0.0252(8) Uani 1 1 d .
C3 C 0.6037(3) 0.09000(19) 0.43492(16) 0.0290(9) Uani 1 1 d .
H3A H 0.5425 0.0769 0.4580 0.035 Uiso 1 1 calc R
C4 C 0.5838(3) 0.12455(19) 0.38848(17) 0.0319(9) Uani 1 1 d .
H4A H 0.5087 0.1337 0.3775 0.038 Uiso 1 1 calc R
C5 C 0.6664(3) 0.13504(19) 0.35306(16) 0.0291(8) Uani 1 1 d .
H5A H 0.6501 0.1539 0.3173 0.035 Uiso 1 1 calc R
C6 C 0.7691(3) 0.11335(17) 0.36344(15) 0.0243(8) Uani 1 1 d .
C7 C 0.8580(3) 0.12479(19) 0.32332(15) 0.0270(8) Uani 1 1 d .
H7A H 0.9156 0.0936 0.3305 0.032 Uiso 1 1 calc R
H7B H 0.8296 0.1155 0.2873 0.032 Uiso 1 1 calc R
C8 C 0.9067(3) 0.19036(19) 0.32226(15) 0.0263(8) Uani 1 1 d .
C9 C 0.9296(3) 0.2219(2) 0.27451(16) 0.0343(9) Uani 1 1 d .
H9A H 0.9073 0.2037 0.2417 0.041 Uiso 1 1 calc R
C10 C 0.9841(3) 0.2789(2) 0.27445(17) 0.0354(10) Uani 1 1 d .
H10A H 0.9978 0.3003 0.2417 0.042 Uiso 1 1 calc R
C11 C 1.0189(3) 0.3054(2) 0.32198(17) 0.0327(9) Uani 1 1 d .
H11A H 1.0580 0.3442 0.3213 0.039 Uiso 1 1 calc R
C12 C 0.9980(3) 0.2766(2) 0.37019(16) 0.0273(8) Uani 1 1 d .
C13 C 0.9386(3) 0.21893(18) 0.37112(15) 0.0241(8) Uani 1 1 d .
C14 C 1.0440(3) 0.3010(2) 0.42229(15) 0.0271(8) Uani 1 1 d .
H14A H 1.1053 0.2737 0.4321 0.032 Uiso 1 1 calc R
H14B H 1.0719 0.3447 0.4162 0.032 Uiso 1 1 calc R
C15 C 0.9678(3) 0.30322(19) 0.46920(15) 0.0266(8) Uani 1 1 d .
C16 C 0.8937(3) 0.35304(19) 0.47393(16) 0.0283(8) Uani 1 1 d .
H16A H 0.8957 0.3889 0.4476 0.034 Uiso 1 1 calc R
C17 C 0.8219(3) 0.35579(19) 0.51589(17) 0.0313(9) Uani 1 1 d .
H17A H 0.7779 0.3950 0.5217 0.038 Uiso 1 1 calc R
C18 C 0.8270(3) 0.30849(19) 0.55532(16) 0.0269(8) Uani 1 1 d .
H18A H 0.7839 0.3142 0.5885 0.032 Uiso 1 1 calc R
C19 C 0.9003(3) 0.25931(18) 0.55325(15) 0.0240(8) Uani 1 1 d .
C20 C 0.9699(3) 0.25671(18) 0.50919(15) 0.0235(8) Uani 1 1 d .
C21 C 0.9074(3) 0.21098(19) 0.59825(14) 0.0263(8) Uani 1 1 d .
H21A H 0.8963 0.2340 0.6323 0.032 Uiso 1 1 calc R
H21B H 0.9810 0.1938 0.5988 0.032 Uiso 1 1 calc R
C22 C 0.8303(3) 0.15456(18) 0.59687(14) 0.0235(7) Uani 1 1 d .
C23 C 0.7912(3) 0.13008(19) 0.64431(15) 0.0277(8) Uani 1 1 d .
H23A H 0.8057 0.1531 0.6785 0.033 Uiso 1 1 calc R
C24 C 0.7282(3) 0.0749(2) 0.64480(15) 0.0308(9) Uani 1 1 d .
H24A H 0.6928 0.0607 0.6785 0.037 Uiso 1 1 calc R
C25 C 0.7049(3) 0.04437(19) 0.59664(15) 0.0284(8) Uani 1 1 d .
H25A H 0.6513 0.0090 0.5962 0.034 Uiso 1 1 calc R
C26 C 0.7432(3) 0.06826(18) 0.54827(15) 0.0249(8) Uani 1 1 d .
C27 C 0.8053(3) 0.12438(18) 0.54863(14) 0.0226(7) Uani 1 1 d .
C28 C 0.7277(3) 0.02990(18) 0.49719(15) 0.0282(8) Uani 1 1 d .
H28A H 0.7924 0.0038 0.4913 0.034 Uiso 1 1 calc R
H28B H 0.6674 0.0001 0.5027 0.034 Uiso 1 1 calc R
C29 C 1.1774(4) 0.1104(3) 0.61946(18) 0.0462(12) Uani 1 1 d .
H29A H 1.1418 0.1222 0.5856 0.055 Uiso 1 1 calc R
H29B H 1.2386 0.0821 0.6116 0.055 Uiso 1 1 calc R
C30 C 1.2124(5) 0.1691(3) 0.6501(3) 0.088(3) Uani 1 1 d .
H30A H 1.1594 0.2040 0.6477 0.106 Uiso 1 1 calc R
H30B H 1.2830 0.1847 0.6382 0.106 Uiso 1 1 calc R
C31 C 1.2171(4) 0.1388(3) 0.7085(2) 0.0571(15) Uani 1 1 d .
H31A H 1.2902 0.1240 0.7168 0.069 Uiso 1 1 calc R
H31B H 1.1950 0.1705 0.7356 0.069 Uiso 1 1 calc R
C32 C 1.1439(6) 0.0857(4) 0.7073(2) 0.0741(18) Uani 1 1 d .
H32A H 1.1811 0.0458 0.7174 0.089 Uiso 1 1 calc R
H32B H 1.0846 0.0930 0.7327 0.089 Uiso 1 1 calc R
C33 C 0.9279(4) 0.0017(2) 0.7657(2) 0.0456(12) Uani 1 1 d .
C34 C 0.9378(4) 0.0153(2) 0.82140(18) 0.0428(11) Uani 1 1 d .
H34B H 0.9952 -0.0108 0.8366 0.051 Uiso 1 1 calc R
H34A H 0.8705 0.0054 0.8394 0.051 Uiso 1 1 calc R
H34C H 0.9547 0.0606 0.8262 0.051 Uiso 1 1 calc R
C35 C 1.2683(4) 0.1161(2) 0.31672(17) 0.0389(10) Uani 1 1 d .
C36 C 1.1803(4) 0.1581(3) 0.30760(19) 0.0504(13) Uani 1 1 d .
H36A H 1.1331 0.1395 0.2806 0.060 Uiso 1 1 calc R
H36B H 1.2069 0.1994 0.2951 0.060 Uiso 1 1 calc R
H36C H 1.1407 0.1640 0.3409 0.060 Uiso 1 1 calc R

loop_
_atom_site_aniso_label
_atom_site_aniso_U_11
_atom_site_aniso_U_22
_atom_site_aniso_U_33
_atom_site_aniso_U_23
_atom_site_aniso_U_13
_atom_site_aniso_U_12
Mo1 0.01603(18) 0.02398(19) 0.02291(19) -0.00448(12) 0.00001(11) 0.00273(12)
K1 0.0208(4) 0.0272(4) 0.0325(4) -0.0025(3) 0.0006(3) 0.0030(3)
K2 0.0359(5) 0.0331(5) 0.0362(5) -0.0017(4) 0.0023(4) 0.0135(4)
N1 0.063(3) 0.091(4) 0.047(3) 0.009(3) -0.001(2) 0.007(3)
N2 0.050(3) 0.063(3) 0.050(3) 0.015(2) 0.000(2) 0.004(2)
O1 0.0189(13) 0.0384(16) 0.0317(15) -0.0094(12) 0.0028(11) 0.0000(11)
O2 0.0294(15) 0.0280(15) 0.0310(14) -0.0028(12) -0.0055(11) 0.0067(11)
O3 0.0222(13) 0.0205(13) 0.0244(12) -0.0051(10) 0.0002(10) 0.0028(10)
O4 0.0185(12) 0.0237(13) 0.0218(12) -0.0036(10) 0.0004(9) -0.0040(10)
O5 0.0179(12) 0.0223(13) 0.0230(12) -0.0016(10) 0.0019(10) 0.0021(10)
O6 0.0166(12) 0.0276(14) 0.0276(14) -0.0058(11) -0.0012(10) 0.0029(10)
O7 0.084(3) 0.086(3) 0.055(2) -0.009(2) 0.005(2) -0.028(3)
C1 0.0177(17) 0.0193(17) 0.0259(18) -0.0076(14) 0.0007(13) -0.0015(13)
C2 0.0257(19) 0.0214(19) 0.0286(19) -0.0089(15) 0.0012(15) -0.0031(15)
C3 0.0204(19) 0.031(2) 0.036(2) -0.0127(17) 0.0048(15) -0.0059(15)
C4 0.0204(19) 0.034(2) 0.041(2) -0.0130(18) -0.0043(16) -0.0016(16)
C5 0.029(2) 0.028(2) 0.030(2) -0.0023(16) -0.0078(16) -0.0017(16)
C6 0.0208(18) 0.0215(18) 0.031(2) -0.0084(14) 0.0020(15) -0.0062(14)
C7 0.027(2) 0.033(2) 0.0213(18) -0.0056(15) 0.0005(15) 0.0013(16)
C8 0.0193(17) 0.034(2) 0.0257(19) 0.0018(16) 0.0000(14) -0.0022(15)
C9 0.027(2) 0.048(3) 0.028(2) 0.0004(18) 0.0000(16) -0.0089(18)
C10 0.035(2) 0.042(3) 0.029(2) 0.0123(18) 0.0006(17) -0.0076(18)
C11 0.025(2) 0.033(2) 0.040(2) 0.0084(18) 0.0024(17) -0.0062(16)
C12 0.0178(18) 0.034(2) 0.031(2) -0.0004(16) 0.0035(14) -0.0013(15)
C13 0.0193(18) 0.028(2) 0.0253(18) 0.0001(15) 0.0009(14) -0.0002(15)
C14 0.0186(17) 0.028(2) 0.034(2) -0.0031(16) 0.0016(15) -0.0066(15)
C15 0.0231(19) 0.0239(19) 0.033(2) -0.0074(16) -0.0009(15) -0.0080(15)
C16 0.026(2) 0.0225(19) 0.036(2) -0.0029(16) -0.0046(16) -0.0049(15)
C17 0.026(2) 0.023(2) 0.045(2) -0.0100(18) 0.0002(18) 0.0000(15)
C18 0.0218(18) 0.027(2) 0.032(2) -0.0071(16) 0.0025(15) -0.0018(15)
C19 0.0185(17) 0.0242(19) 0.0292(19) -0.0061(15) -0.0026(14) -0.0032(14)
C20 0.0182(17) 0.0243(19) 0.0280(19) -0.0097(15) -0.0034(14) -0.0023(14)
C21 0.0249(19) 0.031(2) 0.0231(18) -0.0047(15) -0.0016(15) -0.0019(16)
C22 0.0193(17) 0.0257(19) 0.0255(18) -0.0044(15) -0.0011(14) 0.0067(14)
C23 0.027(2) 0.032(2) 0.0245(19) 0.0002(15) 0.0028(15) 0.0104(16)
C24 0.028(2) 0.038(2) 0.027(2) 0.0061(17) 0.0056(16) 0.0090(17)
C25 0.0258(19) 0.028(2) 0.031(2) 0.0014(16) 0.0044(15) 0.0043(15)
C26 0.0242(18) 0.0250(19) 0.0256(18) -0.0023(15) 0.0028(14) 0.0037(15)
C27 0.0189(18) 0.0259(19) 0.0230(17) 0.0015(14) 0.0019(14) 0.0073(14)
C28 0.032(2) 0.0210(19) 0.032(2) -0.0052(15) 0.0078(16) -0.0037(16)
C29 0.042(3) 0.062(3) 0.035(2) 0.003(2) -0.004(2) -0.010(2)
C30 0.044(3) 0.045(3) 0.175(8) 0.005(4) 0.041(4) -0.011(3)
C31 0.043(3) 0.087(4) 0.042(3) -0.010(3) 0.003(2) 0.012(3)
C32 0.080(5) 0.083(5) 0.059(4) -0.008(3) -0.002(3) 0.003(4)
C33 0.043(3) 0.040(3) 0.053(3) 0.007(2) 0.000(2) 0.007(2)
C34 0.050(3) 0.031(2) 0.048(3) 0.003(2) -0.007(2) -0.003(2)
C35 0.038(2) 0.052(3) 0.027(2) 0.0064(19) 0.0043(18) -0.005(2)
C36 0.043(3) 0.073(4) 0.036(2) 0.001(2) 0.010(2) 0.009(3)

loop_
_atom_type_symbol
_atom_type_description
_atom_type_scat_dispersion_real
_atom_type_scat_dispersion_imag
_atom_type_scat_source
C C 0.0033 0.0016 'International Tables Vol C Tables 4.2.6.8 and 6.1.1.4'
H H 0.0000 0.0000 'International Tables Vol C Tables 4.2.6.8 and 6.1.1.4'
O O 0.0106 0.0060 'International Tables Vol C Tables 4.2.6.8 and 6.1.1.4'
K K 0.2009 0.2494 'International Tables Vol C Tables 4.2.6.8 and 6.1.1.4'
Mo Mo -1.6832 0.6857 'International Tables Vol C Tables 4.2.6.8 and 6.1.1.4'
N N 0.0061 0.0033 'International Tables Vol C Tables 4.2.6.8 and 6.1.1.4'

loop_
_geom_angle_atom_site_label_1
_geom_angle_atom_site_label_2
_geom_angle_atom_site_label_3
_geom_angle
_geom_angle_site_symmetry_1
_geom_angle_site_symmetry_3
O1 Mo1 O2 103.57(13) . .
O1 Mo1 O6 98.80(12) . .
O2 Mo1 O6 95.28(12) . .
O1 Mo1 O3 92.67(11) . .
O2 Mo1 O3 96.09(12) . .
O6 Mo1 O3 161.49(10) . .
O1 Mo1 O4 93.02(12) . .
O2 Mo1 O4 163.39(11) . .
O6 Mo1 O4 82.91(10) . .
O3 Mo1 O4 82.01(10) . .
O1 Mo1 O5 166.41(12) . .
O2 Mo1 O5 89.53(11) . .
O6 Mo1 O5 83.36(10) . .
O3 Mo1 O5 82.18(9) . .
O4 Mo1 O5 73.86(9) . .
O1 Mo1 K2 52.30(9) . 5_756
O2 Mo1 K2 80.05(10) . 5_756
O6 Mo1 K2 147.44(7) . 5_756
O3 Mo1 K2 49.64(7) . 5_756
O4 Mo1 K2 110.19(7) . 5_756
O5 Mo1 K2 128.44(7) . 5_756
O1 Mo1 K1 131.23(10) . .
O2 Mo1 K1 125.12(9) . .
O6 Mo1 K1 80.96(7) . .
O3 Mo1 K1 80.56(7) . .
O4 Mo1 K1 38.28(7) . .
O5 Mo1 K1 35.59(7) . .
K2 Mo1 K1 128.03(2) 5_756 .
O5 K1 O4 56.34(8) . .
O5 K1 O6 127.74(8) . 4_456
O4 K1 O6 170.57(8) . 4_456
O5 K1 C17 95.42(10) . .
O4 K1 C17 93.82(9) . .
O6 K1 C17 77.62(9) 4_456 .
O5 K1 C18 74.82(9) . .
O4 K1 C18 93.62(9) . .
O6 K1 C18 80.30(9) 4_456 .
C17 K1 C18 24.85(10) . .
O5 K1 C20 118.25(9) . 4_456
O4 K1 C20 164.72(9) . 4_456
O6 K1 C20 24.58(8) 4_456 4_456
C17 K1 C20 101.11(10) . 4_456
C18 K1 C20 98.54(9) . 4_456
O5 K1 C4 93.96(10) . .
O4 K1 C4 93.82(9) . .
O6 K1 C4 94.28(9) 4_456 .
C17 K1 C4 170.17(11) . .
C18 K1 C4 159.86(11) . .
C20 K1 C4 71.71(10) 4_456 .
O5 K1 C5 93.22(9) . .
O4 K1 C5 73.67(9) . .
O6 K1 C5 112.99(9) 4_456 .
C17 K1 C5 157.25(11) . .
C18 K1 C5 166.17(10) . .
C20 K1 C5 93.20(10) 4_456 .
C4 K1 C5 23.99(10) . .
O5 K1 C30 142.68(13) . 4_456
O4 K1 C30 86.41(13) . 4_456
O6 K1 C30 88.72(13) 4_456 4_456
C17 K1 C30 83.94(14) . 4_456
C18 K1 C30 108.74(14) . 4_456
C20 K1 C30 98.30(13) 4_456 4_456
C4 K1 C30 90.39(14) . 4_456
C5 K1 C30 76.50(14) . 4_456
O5 K1 C16 93.98(9) . .
O4 K1 C16 73.25(9) . .
O6 K1 C16 97.52(9) 4_456 .
C17 K1 C16 24.13(10) . .
C18 K1 C16 42.41(10) . .
C20 K1 C16 122.04(10) 4_456 .
C4 K1 C16 157.36(11) . .
C5 K1 C16 134.22(10) . .
C30 K1 C16 70.70(13) 4_456 .
O5 K1 C3 73.78(9) . .
O4 K1 C3 93.23(9) . .
O6 K1 C3 96.13(9) 4_456 .
C17 K1 C3 160.70(11) . .
C18 K1 C3 136.60(10) . .
C20 K1 C3 71.56(9) 4_456 .
C4 K1 C3 24.12(10) . .
C5 K1 C3 41.75(10) . .
C30 K1 C3 114.44(14) 4_456 .
C16 K1 C3 165.54(10) . .
O5 K1 C19 52.60(9) . .
O4 K1 C19 73.84(8) . .
O6 K1 C19 101.73(8) 4_456 .
C17 K1 C19 42.98(10) . .
C18 K1 C19 23.91(9) . .
C20 K1 C19 115.38(9) 4_456 .
C4 K1 C19 145.95(10) . .
C5 K1 C19 142.43(10) . .
C30 K1 C19 119.52(13) 4_456 .
C16 K1 C19 49.00(10) . .
C3 K1 C19 123.06(10) . .
O3 K2 O7 84.91(12) 5_756 .
O3 K2 O2 79.34(8) 5_756 .
O7 K2 O2 83.42(11) . .
O3 K2 O1 59.20(8) 5_756 5_756
O7 K2 O1 138.80(13) . 5_756
O2 K2 O1 106.72(9) . 5_756
O3 K2 N1 107.06(12) 5_756 .
O7 K2 N1 74.55(14) . .
O2 K2 N1 156.20(14) . .
O1 K2 N1 95.91(13) 5_756 .
O3 K2 C25 146.40(10) 5_756 .
O7 K2 C25 128.04(13) . .
O2 K2 C25 96.34(9) . .
O1 K2 C25 91.22(10) 5_756 .
N1 K2 C25 90.34(12) . .
O3 K2 C26 133.10(9) 5_756 .
O7 K2 C26 125.35(13) . .
O2 K2 C26 71.12(9) . .
O1 K2 C26 95.31(9) 5_756 .
N1 K2 C26 114.74(12) . .
C25 K2 C26 25.42(9) . .
O3 K2 C24 168.20(10) 5_756 .
O7 K2 C24 105.40(13) . .
O2 K2 C24 107.14(9) . .
O1 K2 C24 109.09(10) 5_756 .
N1 K2 C24 71.11(12) . .
C25 K2 C24 25.41(10) . .
C26 K2 C24 44.61(10) . .
O3 K2 C23 167.03(10) 5_756 .
O7 K2 C23 84.21(13) . .
O2 K2 C23 92.41(9) . .
O1 K2 C23 133.44(10) 5_756 .
N1 K2 C23 76.71(13) . .
C25 K2 C23 43.83(10) . .
C26 K2 C23 50.89(10) . .
C24 K2 C23 24.75(10) . .
O3 K2 C27 133.86(9) 5_756 .
O7 K2 C27 101.39(13) . .
O2 K2 C27 56.59(8) . .
O1 K2 C27 117.72(9) 5_756 .
N1 K2 C27 118.75(13) . .
C25 K2 C27 43.79(10) . .
C26 K2 C27 24.86(10) . .
C24 K2 C27 50.70(9) . .
C23 K2 C27 42.60(9) . .
O3 K2 C22 146.49(9) 5_756 .
O7 K2 C22 82.47(12) . .
O2 K2 C22 68.47(9) . .
O1 K2 C22 138.65(9) 5_756 .
N1 K2 C22 99.27(13) . .
C25 K2 C22 50.70(10) . .
C26 K2 C22 43.50(9) . .
C24 K2 C22 43.20(10) . .
C23 K2 C22 23.95(9) . .
C27 K2 C22 24.17(9) . .
O3 K2 Mo1 35.15(5) 5_756 5_756
O7 K2 Mo1 120.05(11) . 5_756
O2 K2 Mo1 83.87(6) . 5_756
O1 K2 Mo1 28.87(5) 5_756 5_756
N1 K2 Mo1 114.85(12) . 5_756
C25 K2 Mo1 111.49(8) . 5_756
C26 K2 Mo1 104.65(7) . 5_756
C24 K2 Mo1 134.30(9) . 5_756
C23 K2 Mo1 154.63(8) . 5_756
C27 K2 Mo1 118.62(7) . 5_756
C22 K2 Mo1 142.53(7) . 5_756
C33 N1 K2 156.6(5) . .
Mo1 O1 K2 98.83(12) . 5_756
Mo1 O2 K2 148.92(14) . .
C1 O3 Mo1 120.6(2) . .
C1 O3 K2 141.1(2) . 5_756
Mo1 O3 K2 95.21(9) . 5_756
C13 O4 Mo1 132.2(2) . .
C13 O4 K1 114.6(2) . .
Mo1 O4 K1 113.22(10) . .
C27 O5 Mo1 125.8(2) . .
C27 O5 K1 117.7(2) . .
Mo1 O5 K1 116.57(10) . .
C20 O6 Mo1 119.2(2) . .
C20 O6 K1 96.19(19) . 4_556
Mo1 O6 K1 143.85(11) . 4_556
C32 O7 C29 109.9(5) . .
C32 O7 K2 134.3(4) . .
C29 O7 K2 114.4(3) . .
O3 C1 C6 120.2(3) . .
O3 C1 C2 119.3(3) . .
C6 C1 C2 120.5(3) . .
O3 C1 K1 112.8(2) . .
C6 C1 K1 77.8(2) . .
C2 C1 K1 78.0(2) . .
C3 C2 C1 118.7(4) . .
C3 C2 C28 121.1(3) . .
C1 C2 C28 120.1(3) . .
C3 C2 K1 74.5(2) . .
C1 C2 K1 78.5(2) . .
C28 C2 K1 117.9(2) . .
C4 C3 C2 121.1(4) . .
C4 C3 K1 75.1(2) . .
C2 C3 K1 81.9(2) . .
C5 C4 C3 119.1(4) . .
C5 C4 K1 80.1(2) . .
C3 C4 K1 80.8(2) . .
C4 C5 C6 121.4(4) . .
C4 C5 K1 76.0(2) . .
C6 C5 K1 82.4(2) . .
C5 C6 C1 119.1(3) . .
C5 C6 C7 120.2(4) . .
C1 C6 C7 120.7(3) . .
C5 C6 K1 74.0(2) . .
C1 C6 K1 78.9(2) . .
C7 C6 K1 117.1(2) . .
C8 C7 C6 117.0(3) . .
C9 C8 C13 118.8(4) . .
C9 C8 C7 122.0(4) . .
C13 C8 C7 118.9(3) . .
C10 C9 C8 120.9(4) . .
C9 C10 C11 120.1(4) . .
C12 C11 C10 121.5(4) . .
C11 C12 C13 119.1(4) . .
C11 C12 C14 122.5(4) . .
C13 C12 C14 118.2(4) . .
O4 C13 C12 120.4(3) . .
O4 C13 C8 120.1(3) . .
C12 C13 C8 119.5(3) . .
O4 C13 K1 45.14(16) . .
C12 C13 K1 110.7(2) . .
C8 C13 K1 109.7(2) . .
C15 C14 C12 116.1(3) . .
C20 C15 C16 118.0(4) . .
C20 C15 C14 121.6(4) . .
C16 C15 C14 120.4(4) . .
C20 C15 K1 78.0(2) . .
C16 C15 K1 74.5(2) . .
C14 C15 K1 118.2(2) . .
C17 C16 C15 121.7(4) . .
C17 C16 K1 73.6(2) . .
C15 C16 K1 81.8(2) . .
C16 C17 C18 118.5(4) . .
C16 C17 K1 82.2(2) . .
C18 C17 K1 77.8(2) . .
C19 C18 C17 122.0(4) . .
C19 C18 K1 83.1(2) . .
C17 C18 K1 77.4(2) . .
C18 C19 C20 118.1(4) . .
C18 C19 C21 120.5(3) . .
C20 C19 C21 121.4(3) . .
C18 C19 K1 73.0(2) . .
C20 C19 K1 80.5(2) . .
C21 C19 K1 118.0(2) . .
O6 C20 C15 119.5(3) . .
O6 C20 C19 118.8(4) . .
C15 C20 C19 121.6(4) . .
O6 C20 K1 59.24(16) . 4_556
C15 C20 K1 99.6(2) . 4_556
C19 C20 K1 112.1(2) . 4_556
O6 C20 K1 114.0(2) . .
C15 C20 K1 78.6(2) . .
C19 C20 K1 75.7(2) . .
K1 C20 K1 171.23(12) 4_556 .
C19 C21 C22 117.5(3) . .
C23 C22 C27 119.7(4) . .
C23 C22 C21 119.4(3) . .
C27 C22 C21 120.7(3) . .
C23 C22 K2 75.9(2) . .
C27 C22 K2 76.4(2) . .
C21 C22 K2 114.3(2) . .
C22 C23 C24 120.9(4) . .
C22 C23 K2 80.2(2) . .
C24 C23 K2 73.5(2) . .
C25 C24 C23 119.2(4) . .
C25 C24 K2 74.8(2) . .
C23 C24 K2 81.8(2) . .
C24 C25 C26 121.0(4) . .
C24 C25 K2 79.8(2) . .
C26 C25 K2 79.8(2) . .
C25 C26 C27 118.9(4) . .
C25 C26 C28 119.8(3) . .
C27 C26 C28 121.0(3) . .
C25 C26 K2 74.8(2) . .
C27 C26 K2 82.3(2) . .
C28 C26 K2 107.2(2) . .
O5 C27 C22 119.9(3) . .
O5 C27 C26 119.8(3) . .
C22 C27 C26 120.4(3) . .
O5 C27 K2 118.6(2) . .
C22 C27 K2 79.5(2) . .
C26 C27 K2 72.8(2) . .
O5 C27 K1 42.24(16) . .
C22 C27 K1 111.2(2) . .
C26 C27 K1 112.1(2) . .
K2 C27 K1 160.70(12) . .
C2 C28 C26 116.3(3) . .
O7 C29 C30 102.2(4) . .
C29 C30 C31 98.9(4) . .
C29 C30 K1 96.2(4) . 4_556
C31 C30 K1 165.0(4) . 4_556
C32 C31 C30 105.3(5) . .
O7 C32 C31 107.1(5) . .
N1 C33 C34 179.0(6) . .
N2 C35 C36 178.6(5) . .

loop_
_geom_bond_atom_site_label_1
_geom_bond_atom_site_label_2
_geom_bond_distance
_geom_bond_site_symmetry_2
Mo1 O1 1.718(3) .
Mo1 O2 1.723(3) .
Mo1 O6 2.023(3) .
Mo1 O3 2.033(2) .
Mo1 O4 2.079(3) .
Mo1 O5 2.090(2) .
Mo1 K2 3.5169(10) 5_756
Mo1 K1 4.0038(9) .
K1 O5 2.605(3) .
K1 O4 2.699(3) .
K1 O6 2.831(3) 4_456
K1 C17 3.254(4) .
K1 C18 3.259(4) .
K1 C20 3.275(3) 4_456
K1 C4 3.296(4) .
K1 C5 3.346(4) .
K1 C30 3.348(7) 4_456
K1 C16 3.360(4) .
K1 C3 3.367(4) .
K1 C19 3.383(4) .
K2 O3 2.691(3) 5_756
K2 O7 2.731(4) .
K2 O2 2.757(3) .
K2 O1 2.816(3) 5_756
K2 N1 2.898(5) .
K2 C25 3.142(4) .
K2 C26 3.204(4) .
K2 C24 3.206(4) .
K2 C23 3.310(4) .
K2 C27 3.324(4) .
K2 C22 3.363(4) .
K2 Mo1 3.5169(10) 5_756
N1 C33 1.147(6) .
N2 C35 1.148(6) .
O1 K2 2.816(3) 5_756
O3 C1 1.358(4) .
O3 K2 2.691(3) 5_756
O4 C13 1.319(4) .
O5 C27 1.331(4) .
O6 C20 1.370(4) .
O6 K1 2.831(3) 4_556
O7 C32 1.393(7) .
O7 C29 1.420(6) .
C1 C6 1.396(5) .
C1 C2 1.405(5) .
C2 C3 1.396(5) .
C2 C28 1.517(6) .
C3 C4 1.394(6) .
C4 C5 1.382(6) .
C5 C6 1.390(5) .
C6 C7 1.520(5) .
C7 C8 1.503(5) .
C8 C9 1.398(5) .
C8 C13 1.421(5) .
C9 C10 1.377(6) .
C10 C11 1.385(6) .
C11 C12 1.376(6) .
C12 C13 1.420(5) .
C12 C14 1.517(5) .
C14 C15 1.516(5) .
C15 C20 1.399(6) .
C15 C16 1.402(6) .
C16 C17 1.386(6) .
C17 C18 1.401(6) .
C18 C19 1.381(5) .
C19 C20 1.409(5) .
C19 C21 1.519(5) .
C20 K1 3.275(3) 4_556
C21 C22 1.527(5) .
C22 C23 1.386(5) .
C22 C27 1.401(5) .
C23 C24 1.400(6) .
C24 C25 1.398(5) .
C25 C26 1.398(5) .
C26 C27 1.410(5) .
C26 C28 1.525(5) .
C29 C30 1.514(8) .
C30 C31 1.597(9) .
C30 K1 3.348(7) 4_556
C31 C32 1.441(9) .
C33 C34 1.432(7) .
C35 C36 1.429(7) .
